data_7107625
loop_
_publ_author_name
'Xingyu Qu'
'Xiaoning Ji'
'Huachao Chen'
'Zhen Shen'

_publ_section_title
;
 Specific Fe (III)-induced turn off through-bond energy transfer and its
 application in live cell imaging
;
_journal_name_full Chem.Commun.
_journal_page_first 4600
_journal_paper_doi 10.1039/c2cc31011b
_journal_volume 48
_journal_year 2012
_chemical_formula_moiety 'C26 H22 B F2 N3 S'
_chemical_formula_sum 'C26 H22 B F2 N3 S'
_chemical_formula_weight 457.34
_chemical_melting_point_gt 250
_chemical_name_common
;
8(5-(quinolin-2-yl)thiophene)-4,4-difluoro-1,3,5,7-
tetramethyl-4-bora-3a,4a-diaz
;
_chemical_name_systematic
;
8[5-(quinolin-2-yl)thiophene]-4,4-difluoro-1,3,5,7-tetramethyl-4-bora-3a,4a-diaza-s-indacene
;
_space_group_IT_number 14
_symmetry_cell_setting monoclinic
_symmetry_space_group_name_Hall '-P 2ybc'
_symmetry_space_group_name_H-M 'P 1 21/c 1'
_atom_sites_solution_hydrogens geom
_atom_sites_solution_primary direct
_atom_sites_solution_secondary difmap
_audit_creation_method SHELXL-97
_cell_angle_alpha 90.00
_cell_angle_beta 106.691(2)
_cell_angle_gamma 90.00
_cell_formula_units_Z 4
_cell_length_a 16.0905(14)
_cell_length_b 10.5629(9)
_cell_length_c 13.9165(12)
_cell_measurement_temperature 291(2)
_cell_volume 2265.6(3)
_computing_structure_refinement 'SHELXL-97 (Sheldrick, 1997)'
_computing_structure_solution 'SHELXS-97 (Sheldrick, 1990)'
_diffrn_ambient_temperature 291(2)
_diffrn_measured_fraction_theta_full 0.987
_diffrn_measured_fraction_theta_max 0.987
_diffrn_radiation_monochromator graphite
_diffrn_radiation_source 'fine-focus sealed tube'
_diffrn_radiation_type MoK\a
_diffrn_radiation_wavelength 0.71073
_diffrn_reflns_av_R_equivalents 0.0226
_diffrn_reflns_av_sigmaI/netI 0.0360
_diffrn_reflns_limit_h_max 21
_diffrn_reflns_limit_h_min -17
_diffrn_reflns_limit_k_max 14
_diffrn_reflns_limit_k_min -10
_diffrn_reflns_limit_l_max 15
_diffrn_reflns_limit_l_min -18
_diffrn_reflns_number 10594
_diffrn_reflns_theta_full 28.31
_diffrn_reflns_theta_max 28.31
_diffrn_reflns_theta_min 2.34
_exptl_absorpt_coefficient_mu 0.179
_exptl_absorpt_correction_T_max 0.9617
_exptl_absorpt_correction_T_min 0.9516
_exptl_absorpt_correction_type multi-scan
_exptl_crystal_colour red
_exptl_crystal_density_diffrn 1.341
_exptl_crystal_density_method 'not measured'
_exptl_crystal_description block
_exptl_crystal_F_000 952
_exptl_crystal_size_max 0.28
_exptl_crystal_size_mid 0.24
_exptl_crystal_size_min 0.22
_refine_diff_density_max 0.349
_refine_diff_density_min -0.250
_refine_diff_density_rms 0.048
_refine_ls_extinction_method none
_refine_ls_goodness_of_fit_ref 1.044
_refine_ls_hydrogen_treatment constr
_refine_ls_matrix_type full
_refine_ls_number_parameters 302
_refine_ls_number_reflns 5576
_refine_ls_number_restraints 0
_refine_ls_restrained_S_all 1.044
_refine_ls_R_factor_all 0.0525
_refine_ls_R_factor_gt 0.0403
_refine_ls_shift/su_max 0.012
_refine_ls_shift/su_mean 0.000
_refine_ls_structure_factor_coef Fsqd
_refine_ls_weighting_details 'calc w=1/[\s^2^(Fo^2^)+(0.0527P)^2^+0.5818P] where P=(Fo^2^+2Fc^2^)/3'
_refine_ls_weighting_scheme calc
_refine_ls_wR_factor_gt 0.1036
_refine_ls_wR_factor_ref 0.1114
_reflns_number_gt 4427
_reflns_number_total 5576
_reflns_threshold_expression >2sigma(I)
_cod_data_source_file c2cc31011b.txt
_cod_data_source_block 1
_cod_depositor_comments
;
The following automatic conversions were performed:

'_chemical_melting_point' tag was changed to
'_chemical_melting_point_gt' since the value was specified 'more
than' ('>') a certain temperature. The value '>250' was changed to
'250' - it should be numeric and without a unit designator.

Automatic conversion script
Id: cif_fix_values 1715 2011-07-08 13:25:40Z adriana 
;
_cod_original_sg_symbol_H-M P2(1)/c
_cod_database_code 7107625

loop_
_symmetry_equiv_pos_as_xyz
'x, y, z'
'-x, y+1/2, -z+1/2'
'-x, -y, -z'
'x, -y-1/2, z-1/2'

loop_
_atom_site_label
_atom_site_type_symbol
_atom_site_fract_x
_atom_site_fract_y
_atom_site_fract_z
_atom_site_U_iso_or_equiv
_atom_site_adp_type
_atom_site_occupancy
_atom_site_symmetry_multiplicity
_atom_site_calc_flag
_atom_site_refinement_flags
B1 B 0.12248(11) 0.60464(18) 0.16915(13) 0.0262(4) Uani 1 1 d .
C1 C 0.17725(10) 0.42649(15) 0.29853(12) 0.0294(3) Uani 1 1 d .
C2 C 0.25666(11) 0.37784(16) 0.35601(12) 0.0311(3) Uani 1 1 d .
H2 H 0.2638 0.3103 0.4005 0.037 Uiso 1 1 calc R
C3 C 0.32290(10) 0.44630(15) 0.33597(11) 0.0257(3) Uani 1 1 d .
C4 C 0.28179(9) 0.53886(14) 0.26338(10) 0.0217(3) Uani 1 1 d .
C5 C 0.31555(9) 0.63114(14) 0.21267(10) 0.0213(3) Uani 1 1 d .
C6 C 0.26127(9) 0.70668(14) 0.13854(11) 0.0232(3) Uani 1 1 d .
C7 C 0.27908(10) 0.80272(16) 0.07484(12) 0.0296(3) Uani 1 1 d .
C8 C 0.19972(11) 0.84216(18) 0.01451(13) 0.0383(4) Uani 1 1 d .
H8 H 0.1909 0.9041 -0.0349 0.046 Uiso 1 1 calc R
C9 C 0.13426(11) 0.77383(17) 0.03968(13) 0.0345(4) Uani 1 1 d .
C10 C 0.08812(12) 0.3831(2) 0.29592(15) 0.0445(5) Uani 1 1 d .
H10A H 0.0550 0.4539 0.3078 0.067 Uiso 1 1 calc R
H10B H 0.0921 0.3203 0.3469 0.067 Uiso 1 1 calc R
H10C H 0.0601 0.3473 0.2313 0.067 Uiso 1 1 calc R
C11 C 0.41721(10) 0.42064(16) 0.38161(12) 0.0306(3) Uani 1 1 d .
H11A H 0.4243 0.3532 0.4295 0.046 Uiso 1 1 calc R
H11B H 0.4451 0.4956 0.4147 0.046 Uiso 1 1 calc R
H11C H 0.4429 0.3967 0.3300 0.046 Uiso 1 1 calc R
C12 C 0.36489(11) 0.85203(18) 0.07031(14) 0.0392(4) Uani 1 1 d .
H12A H 0.3560 0.9229 0.0253 0.059 Uiso 1 1 calc R
H12B H 0.3954 0.7865 0.0467 0.059 Uiso 1 1 calc R
H12C H 0.3983 0.8784 0.1360 0.059 Uiso 1 1 calc R
C13 C 0.03887(12) 0.7825(2) -0.00671(16) 0.0488(5) Uani 1 1 d .
H13A H 0.0166 0.7008 -0.0315 0.073 Uiso 1 1 calc R
H13B H 0.0268 0.8419 -0.0612 0.073 Uiso 1 1 calc R
H13C H 0.0117 0.8104 0.0426 0.073 Uiso 1 1 calc R
C14 C 0.41111(9) 0.64876(14) 0.23998(10) 0.0220(3) Uani 1 1 d .
C15 C 0.46989(10) 0.59390(15) 0.19927(12) 0.0271(3) Uani 1 1 d .
H15 H 0.4548 0.5381 0.1453 0.032 Uiso 1 1 calc R
C16 C 0.55636(10) 0.63100(15) 0.24792(12) 0.0275(3) Uani 1 1 d .
H16 H 0.6040 0.6014 0.2295 0.033 Uiso 1 1 calc R
C17 C 0.56277(9) 0.71445(14) 0.32447(11) 0.0214(3) Uani 1 1 d .
C18 C 0.63895(9) 0.77851(13) 0.38927(10) 0.0210(3) Uani 1 1 d .
C19 C 0.72327(9) 0.75422(15) 0.38026(11) 0.0251(3) Uani 1 1 d .
H19 H 0.7313 0.6954 0.3340 0.030 Uiso 1 1 calc R
C20 C 0.79211(9) 0.81854(15) 0.44053(11) 0.0271(3) Uani 1 1 d .
H20 H 0.8476 0.8042 0.4352 0.033 Uiso 1 1 calc R
C21 C 0.77924(9) 0.90711(15) 0.51112(11) 0.0251(3) Uani 1 1 d .
C22 C 0.84723(11) 0.97534(17) 0.57793(12) 0.0340(4) Uani 1 1 d .
H22 H 0.9042 0.9626 0.5770 0.041 Uiso 1 1 calc R
C23 C 0.82967(12) 1.05997(19) 0.64391(14) 0.0426(4) Uani 1 1 d .
H23 H 0.8747 1.1044 0.6878 0.051 Uiso 1 1 calc R
C24 C 0.74361(12) 1.08013(18) 0.64555(14) 0.0405(4) Uani 1 1 d .
H24 H 0.7324 1.1386 0.6902 0.049 Uiso 1 1 calc R
C25 C 0.67636(11) 1.01511(16) 0.58251(12) 0.0314(4) Uani 1 1 d .
H25 H 0.6198 1.0295 0.5843 0.038 Uiso 1 1 calc R
C26 C 0.69281(9) 0.92592(14) 0.51455(11) 0.0230(3) Uani 1 1 d .
F1 F 0.06456(6) 0.52746(9) 0.10112(7) 0.0348(2) Uani 1 1 d .
F2 F 0.07715(6) 0.67670(10) 0.22155(8) 0.0386(2) Uani 1 1 d .
N1 N 0.19199(8) 0.52347(12) 0.24218(9) 0.0239(3) Uani 1 1 d .
N2 N 0.17096(8) 0.69271(13) 0.11453(9) 0.0265(3) Uani 1 1 d .
N3 N 0.62408(7) 0.86095(11) 0.45401(9) 0.0221(3) Uani 1 1 d .
S1 S 0.46142(2) 0.74818(4) 0.33793(3) 0.02357(10) Uani 1 1 d .

loop_
_atom_site_aniso_label
_atom_site_aniso_U_11
_atom_site_aniso_U_22
_atom_site_aniso_U_33
_atom_site_aniso_U_23
_atom_site_aniso_U_13
_atom_site_aniso_U_12
B1 0.0180(8) 0.0322(9) 0.0286(8) -0.0029(7) 0.0071(7) -0.0025(7)
C1 0.0289(8) 0.0321(8) 0.0296(8) -0.0010(7) 0.0121(7) -0.0069(7)
C2 0.0342(9) 0.0310(8) 0.0282(8) 0.0048(7) 0.0091(7) -0.0039(7)
C3 0.0267(8) 0.0269(8) 0.0237(7) -0.0017(6) 0.0076(6) -0.0006(6)
C4 0.0180(7) 0.0250(7) 0.0221(7) -0.0034(6) 0.0055(5) -0.0018(5)
C5 0.0189(7) 0.0236(7) 0.0218(7) -0.0042(6) 0.0066(5) -0.0020(5)
C6 0.0181(7) 0.0264(7) 0.0252(7) -0.0009(6) 0.0062(6) -0.0029(6)
C7 0.0263(8) 0.0322(8) 0.0300(8) 0.0044(7) 0.0075(6) -0.0027(6)
C8 0.0307(9) 0.0417(10) 0.0395(9) 0.0149(8) 0.0051(7) 0.0008(7)
C9 0.0252(8) 0.0383(9) 0.0374(9) 0.0085(7) 0.0049(7) 0.0024(7)
C10 0.0328(9) 0.0535(12) 0.0501(11) 0.0095(9) 0.0164(8) -0.0136(9)
C11 0.0272(8) 0.0332(9) 0.0298(8) 0.0029(7) 0.0055(6) 0.0046(7)
C12 0.0321(9) 0.0453(10) 0.0411(10) 0.0121(8) 0.0119(8) -0.0074(8)
C13 0.0256(9) 0.0603(13) 0.0538(12) 0.0181(10) 0.0006(8) 0.0047(9)
C14 0.0182(7) 0.0243(7) 0.0228(7) -0.0005(6) 0.0047(5) -0.0019(5)
C15 0.0231(7) 0.0294(8) 0.0291(8) -0.0078(6) 0.0081(6) -0.0027(6)
C16 0.0194(7) 0.0320(8) 0.0329(8) -0.0056(7) 0.0104(6) 0.0003(6)
C17 0.0160(6) 0.0235(7) 0.0250(7) 0.0005(6) 0.0065(6) 0.0004(5)
C18 0.0178(7) 0.0227(7) 0.0224(7) 0.0031(6) 0.0055(5) -0.0001(5)
C19 0.0193(7) 0.0304(8) 0.0266(7) -0.0020(6) 0.0084(6) 0.0005(6)
C20 0.0178(7) 0.0338(8) 0.0313(8) 0.0024(7) 0.0094(6) 0.0000(6)
C21 0.0216(7) 0.0273(8) 0.0258(7) 0.0036(6) 0.0060(6) -0.0041(6)
C22 0.0230(8) 0.0407(9) 0.0364(9) -0.0028(7) 0.0054(7) -0.0082(7)
C23 0.0329(9) 0.0480(11) 0.0431(10) -0.0129(9) 0.0050(8) -0.0158(8)
C24 0.0391(10) 0.0404(10) 0.0419(10) -0.0168(8) 0.0116(8) -0.0070(8)
C25 0.0280(8) 0.0322(8) 0.0352(8) -0.0048(7) 0.0111(7) -0.0011(7)
C26 0.0217(7) 0.0234(7) 0.0239(7) 0.0031(6) 0.0063(6) -0.0022(6)
F1 0.0224(5) 0.0426(6) 0.0357(5) -0.0018(4) 0.0023(4) -0.0098(4)
F2 0.0308(5) 0.0428(6) 0.0480(6) -0.0025(5) 0.0204(5) 0.0053(4)
N1 0.0198(6) 0.0274(7) 0.0253(6) -0.0009(5) 0.0077(5) -0.0039(5)
N2 0.0181(6) 0.0300(7) 0.0296(7) 0.0028(6) 0.0039(5) 0.0004(5)
N3 0.0183(6) 0.0244(6) 0.0228(6) 0.0012(5) 0.0050(5) -0.0003(5)
S1 0.01628(17) 0.0289(2) 0.02588(19) -0.00564(15) 0.00654(14) -0.00155(14)

loop_
_atom_type_symbol
_atom_type_description
_atom_type_scat_dispersion_real
_atom_type_scat_dispersion_imag
_atom_type_scat_source
C C 0.0033 0.0016 'International Tables Vol C Tables 4.2.6.8 and 6.1.1.4'
H H 0.0000 0.0000 'International Tables Vol C Tables 4.2.6.8 and 6.1.1.4'
N N 0.0061 0.0033 'International Tables Vol C Tables 4.2.6.8 and 6.1.1.4'
S S 0.1246 0.1234 'International Tables Vol C Tables 4.2.6.8 and 6.1.1.4'
B B 0.0013 0.0007 'International Tables Vol C Tables 4.2.6.8 and 6.1.1.4'
F F 0.0171 0.0103 'International Tables Vol C Tables 4.2.6.8 and 6.1.1.4'

loop_
_geom_angle_atom_site_label_1
_geom_angle_atom_site_label_2
_geom_angle_atom_site_label_3
_geom_angle
F1 B1 F2 109.12(12)
F1 B1 N1 110.00(14)
F2 B1 N1 110.40(13)
F1 B1 N2 110.68(13)
F2 B1 N2 109.98(14)
N1 B1 N2 106.64(12)
N1 C1 C2 109.09(13)
N1 C1 C10 123.02(15)
C2 C1 C10 127.89(15)
C3 C2 C1 108.90(14)
C3 C2 H2 125.5
C1 C2 H2 125.5
C2 C3 C4 105.92(13)
C2 C3 C11 124.64(15)
C4 C3 C11 129.41(14)
N1 C4 C5 120.07(13)
N1 C4 C3 108.11(12)
C5 C4 C3 131.78(13)
C6 C5 C4 121.30(13)
C6 C5 C14 119.97(12)
C4 C5 C14 118.73(13)
C5 C6 N2 120.12(13)
C5 C6 C7 132.08(13)
N2 C6 C7 107.79(13)
C8 C7 C6 106.09(14)
C8 C7 C12 125.14(15)
C6 C7 C12 128.76(15)
C7 C8 C9 108.90(15)
C7 C8 H8 125.6
C9 C8 H8 125.6
N2 C9 C8 109.07(14)
N2 C9 C13 122.92(16)
C8 C9 C13 128.00(16)
C1 C10 H10A 109.5
C1 C10 H10B 109.5
H10A C10 H10B 109.5
C1 C10 H10C 109.5
H10A C10 H10C 109.5
H10B C10 H10C 109.5
C3 C11 H11A 109.5
C3 C11 H11B 109.5
H11A C11 H11B 109.5
C3 C11 H11C 109.5
H11A C11 H11C 109.5
H11B C11 H11C 109.5
C7 C12 H12A 109.5
C7 C12 H12B 109.5
H12A C12 H12B 109.5
C7 C12 H12C 109.5
H12A C12 H12C 109.5
H12B C12 H12C 109.5
C9 C13 H13A 109.5
C9 C13 H13B 109.5
H13A C13 H13B 109.5
C9 C13 H13C 109.5
H13A C13 H13C 109.5
H13B C13 H13C 109.5
C15 C14 C5 129.11(13)
C15 C14 S1 111.26(11)
C5 C14 S1 119.61(10)
C14 C15 C16 112.77(13)
C14 C15 H15 123.6
C16 C15 H15 123.6
C17 C16 C15 113.32(13)
C17 C16 H16 123.3
C15 C16 H16 123.3
C16 C17 C18 130.00(13)
C16 C17 S1 110.81(11)
C18 C17 S1 119.13(10)
N3 C18 C19 122.87(13)
N3 C18 C17 116.16(12)
C19 C18 C17 120.95(13)
C20 C19 C18 118.90(13)
C20 C19 H19 120.5
C18 C19 H19 120.5
C19 C20 C21 120.12(13)
C19 C20 H20 119.9
C21 C20 H20 119.9
C22 C21 C20 123.66(14)
C22 C21 C26 119.18(14)
C20 C21 C26 117.16(13)
C23 C22 C21 120.32(15)
C23 C22 H22 119.8
C21 C22 H22 119.8
C22 C23 C24 120.24(16)
C22 C23 H23 119.9
C24 C23 H23 119.9
C25 C24 C23 120.99(16)
C25 C24 H24 119.5
C23 C24 H24 119.5
C24 C25 C26 119.92(15)
C24 C25 H25 120.0
C26 C25 H25 120.0
N3 C26 C25 118.25(13)
N3 C26 C21 122.42(13)
C25 C26 C21 119.33(14)
C1 N1 C4 107.97(13)
C1 N1 B1 126.17(13)
C4 N1 B1 125.85(12)
C9 N2 C6 108.15(13)
C9 N2 B1 126.27(13)
C6 N2 B1 125.49(12)
C18 N3 C26 118.52(12)
C14 S1 C17 91.83(7)

loop_
_geom_bond_atom_site_label_1
_geom_bond_atom_site_label_2
_geom_bond_distance
B1 F1 1.3867(19)
B1 F2 1.3961(19)
B1 N1 1.538(2)
B1 N2 1.547(2)
C1 N1 1.3518(19)
C1 C2 1.396(2)
C1 C10 1.496(2)
C2 C3 1.381(2)
C2 H2 0.9300
C3 C4 1.425(2)
C3 C11 1.492(2)
C4 N1 1.3987(18)
C4 C5 1.4011(19)
C5 C6 1.395(2)
C5 C14 1.4859(19)
C6 N2 1.4022(18)
C6 C7 1.429(2)
C7 C8 1.376(2)
C7 C12 1.494(2)
C8 C9 1.402(2)
C8 H8 0.9300
C9 N2 1.347(2)
C9 C13 1.487(2)
C10 H10A 0.9600
C10 H10B 0.9600
C10 H10C 0.9600
C11 H11A 0.9600
C11 H11B 0.9600
C11 H11C 0.9600
C12 H12A 0.9600
C12 H12B 0.9600
C12 H12C 0.9600
C13 H13A 0.9600
C13 H13B 0.9600
C13 H13C 0.9600
C14 C15 1.3635(19)
C14 S1 1.7270(15)
C15 C16 1.417(2)
C15 H15 0.9300
C16 C17 1.364(2)
C16 H16 0.9300
C17 C18 1.462(2)
C17 S1 1.7311(14)
C18 N3 1.3233(18)
C18 C19 1.4212(19)
C19 C20 1.363(2)
C19 H19 0.9300
C20 C21 1.414(2)
C20 H20 0.9300
C21 C22 1.413(2)
C21 C26 1.419(2)
C22 C23 1.368(2)
C22 H22 0.9300
C23 C24 1.408(3)
C23 H23 0.9300
C24 C25 1.366(2)
C24 H24 0.9300
C25 C26 1.413(2)
C25 H25 0.9300
C26 N3 1.3671(18)

loop_
_geom_torsion_atom_site_label_1
_geom_torsion_atom_site_label_2
_geom_torsion_atom_site_label_3
_geom_torsion_atom_site_label_4
_geom_torsion
N1 C1 C2 C3 0.44(19)
C10 C1 C2 C3 -179.59(17)
C1 C2 C3 C4 -0.37(18)
C1 C2 C3 C11 -178.70(14)
C2 C3 C4 N1 0.16(16)
C11 C3 C4 N1 178.39(15)
C2 C3 C4 C5 -177.44(15)
C11 C3 C4 C5 0.8(3)
N1 C4 C5 C6 -1.9(2)
C3 C4 C5 C6 175.50(14)
N1 C4 C5 C14 177.45(12)
C3 C4 C5 C14 -5.2(2)
C4 C5 C6 N2 1.1(2)
C14 C5 C6 N2 -178.23(13)
C4 C5 C6 C7 -177.77(15)
C14 C5 C6 C7 2.9(2)
C5 C6 C7 C8 178.40(16)
N2 C6 C7 C8 -0.57(18)
C5 C6 C7 C12 -0.6(3)
N2 C6 C7 C12 -179.55(17)
C6 C7 C8 C9 0.3(2)
C12 C7 C8 C9 179.33(17)
C7 C8 C9 N2 0.1(2)
C7 C8 C9 C13 -178.72(19)
C6 C5 C14 C15 -88.5(2)
C4 C5 C14 C15 92.17(19)
C6 C5 C14 S1 93.13(15)
C4 C5 C14 S1 -86.21(15)
C5 C14 C15 C16 -177.85(14)
S1 C14 C15 C16 0.64(17)
C14 C15 C16 C17 -0.6(2)
C15 C16 C17 C18 -177.08(14)
C15 C16 C17 S1 0.22(18)
C16 C17 C18 N3 176.13(15)
S1 C17 C18 N3 -0.97(17)
C16 C17 C18 C19 -2.5(2)
S1 C17 C18 C19 -179.58(11)
N3 C18 C19 C20 -0.2(2)
C17 C18 C19 C20 178.34(14)
C18 C19 C20 C21 0.5(2)
C19 C20 C21 C22 178.41(15)
C19 C20 C21 C26 -0.8(2)
C20 C21 C22 C23 179.70(16)
C26 C21 C22 C23 -1.1(2)
C21 C22 C23 C24 -0.2(3)
C22 C23 C24 C25 0.7(3)
C23 C24 C25 C26 0.1(3)
C24 C25 C26 N3 178.76(15)
C24 C25 C26 C21 -1.4(2)
C22 C21 C26 N3 -178.32(14)
C20 C21 C26 N3 1.0(2)
C22 C21 C26 C25 1.9(2)
C20 C21 C26 C25 -178.85(14)
C2 C1 N1 C4 -0.33(17)
C10 C1 N1 C4 179.70(15)
C2 C1 N1 B1 -179.17(14)
C10 C1 N1 B1 0.9(2)
C5 C4 N1 C1 178.04(13)
C3 C4 N1 C1 0.10(16)
C5 C4 N1 B1 -3.1(2)
C3 C4 N1 B1 178.94(13)
F1 B1 N1 C1 -53.91(19)
F2 B1 N1 C1 66.57(19)
N2 B1 N1 C1 -173.97(13)
F1 B1 N1 C4 127.45(14)
F2 B1 N1 C4 -112.06(15)
N2 B1 N1 C4 7.39(19)
C8 C9 N2 C6 -0.46(19)
C13 C9 N2 C6 178.43(17)
C8 C9 N2 B1 176.32(15)
C13 C9 N2 B1 -4.8(3)
C5 C6 N2 C9 -178.48(14)
C7 C6 N2 C9 0.64(18)
C5 C6 N2 B1 4.7(2)
C7 C6 N2 B1 -176.17(14)
F1 B1 N2 C9 56.0(2)
F2 B1 N2 C9 -64.7(2)
N1 B1 N2 C9 175.58(14)
F1 B1 N2 C6 -127.81(15)
F2 B1 N2 C6 111.55(16)
N1 B1 N2 C6 -8.2(2)
C19 C18 N3 C26 0.3(2)
C17 C18 N3 C26 -178.30(12)
C25 C26 N3 C18 179.12(13)
C21 C26 N3 C18 -0.7(2)
C15 C14 S1 C17 -0.44(12)
C5 C14 S1 C17 178.21(12)
C16 C17 S1 C14 0.12(12)
C18 C17 S1 C14 177.75(12)
